data_1576933
loop_
_publ_author_name
'Fajman, C. E.'
'Dankert, D. M.'
'Coburger, P.'
'Klein, W.'
'F&#xe4;ssler, T F'

_publ_section_title
;
 Endohedral anionic nine-atom Zintl clusters of the elements tin and lead
 with lithium counterions.
;
_journal_issue 11
_journal_name_full 'Chemical science'
_journal_page_first 5498
_journal_page_last 5509
_journal_paper_doi 10.1039/d5sc08011h
_journal_volume 17
_journal_year 2026
_chemical_formula_moiety '2(C8 H32 Li2 N8), Pb9 Pt0.43'
_chemical_formula_sum 'C16 H64 Li4 N16 Pb9 Pt0.43'
_chemical_formula_weight 2456.70
_space_group_crystal_system orthorhombic
_space_group_IT_number 60
_space_group_name_Hall '-P 2n 2ab'
_space_group_name_H-M_alt 'P b c n'
_atom_sites_solution_hydrogens geom
_atom_sites_solution_primary direct
_atom_sites_solution_secondary difmap
_audit_creation_method SHELXL-2014/7
_audit_update_record
;
2023-10-09 deposited with the CCDC.	2025-12-26 downloaded from the CCDC.
;
_cell_angle_alpha 90
_cell_angle_beta 90
_cell_angle_gamma 90
_cell_formula_units_Z 4
_cell_length_a 14.2677(3)
_cell_length_b 17.4540(4)
_cell_length_c 18.9631(5)
_cell_measurement_reflns_used 32414
_cell_measurement_temperature 150(2)
_cell_measurement_theta_max 35.62
_cell_measurement_theta_min 2.86
_cell_volume 4722.35(19)
_computing_cell_refinement 'STOE X-AREA 1.76'
_computing_data_collection 'STOE X-AREA 1.76'
_computing_data_reduction 'STOE X-AREA 1.76'
_computing_molecular_graphics 'DIAMOND 3.2k'
_computing_structure_refinement SHELXL-2014/7
_computing_structure_solution SHELXS-97
_diffrn_ambient_temperature 150(2)
_diffrn_detector Pilatus300K
_diffrn_detector_area_resol_mean 5.81
_diffrn_measured_fraction_theta_full 0.998
_diffrn_measured_fraction_theta_max 0.998
_diffrn_measurement_device_type 'STOE StadiVari'
_diffrn_measurement_method '\w scans'
_diffrn_radiation_collimation '0.6 mm diameter'
_diffrn_radiation_monochromator 'Graded multilayer mirror'
_diffrn_radiation_type 'Mo K\a'
_diffrn_radiation_wavelength 0.71073
_diffrn_reflns_av_R_equivalents 0.0990
_diffrn_reflns_av_unetI/netI 0.0437
_diffrn_reflns_Laue_measured_fraction_full 0.998
_diffrn_reflns_Laue_measured_fraction_max 0.998
_diffrn_reflns_limit_h_max 17
_diffrn_reflns_limit_h_min -17
_diffrn_reflns_limit_k_max 21
_diffrn_reflns_limit_k_min -21
_diffrn_reflns_limit_l_max 23
_diffrn_reflns_limit_l_min -23
_diffrn_reflns_number 47963
_diffrn_reflns_point_group_measured_fraction_full 0.998
_diffrn_reflns_point_group_measured_fraction_max 0.998
_diffrn_reflns_theta_full 25.242
_diffrn_reflns_theta_max 25.997
_diffrn_reflns_theta_min 2.939
_diffrn_source 'Genix 3D HF Mo'
_diffrn_source_current 1.000
_diffrn_source_power 0.050
_diffrn_source_voltage 50
_exptl_absorpt_coefficient_mu 33.248
_exptl_absorpt_correction_T_max 1.000
_exptl_absorpt_correction_T_min 0.122
_exptl_absorpt_correction_type empirical
_exptl_absorpt_process_details 'STOE X-AREA 1.76'
_exptl_crystal_colour red
_exptl_crystal_density_diffrn 3.455
_exptl_crystal_description plate
_exptl_crystal_F_000 4221
_exptl_crystal_size_max 0.13
_exptl_crystal_size_mid 0.11
_exptl_crystal_size_min 0.03
_refine_diff_density_max 2.107
_refine_diff_density_min -2.354
_refine_diff_density_rms 0.362
_refine_ls_extinction_method none
_refine_ls_goodness_of_fit_ref 1.134
_refine_ls_hydrogen_treatment constr
_refine_ls_matrix_type full
_refine_ls_number_parameters 210
_refine_ls_number_reflns 4644
_refine_ls_number_restraints 0
_refine_ls_restrained_S_all 1.134
_refine_ls_R_factor_all 0.0916
_refine_ls_R_factor_gt 0.0547
_refine_ls_shift/su_max 0.000
_refine_ls_shift/su_mean 0.000
_refine_ls_structure_factor_coef Fsqd
_refine_ls_weighting_details 'w=1/[\s^2^(Fo^2^)+288.8148P] where P=(Fo^2^+2Fc^2^)/3'
_refine_ls_weighting_scheme calc
_refine_ls_wR_factor_gt 0.0915
_refine_ls_wR_factor_ref 0.1059
_reflns_number_gt 3352
_reflns_number_total 4644
_reflns_threshold_expression 'I > 2\s(I)'
_cod_data_source_file d5sc08011h2.cif
_cod_data_source_block CF-1093_Pt-Pb
_cod_database_code 1576933
_shelx_shelxl_version_number 2014/7
_shelx_space_group_comment
;
The symmetry employed for this shelxl refinement is uniquely defined
by the following loop, which should always be used as a source of
symmetry information in preference to the above space-group names.
They are only intended as comments.
;

loop_
_space_group_symop_operation_xyz
'x, y, z'
'-x+1/2, -y+1/2, z+1/2'
'-x, y, -z+1/2'
'x+1/2, -y+1/2, -z'
'-x, -y, -z'
'x-1/2, y-1/2, -z-1/2'
'x, -y, z-1/2'
'-x-1/2, y-1/2, z'

loop_
_atom_site_label
_atom_site_type_symbol
_atom_site_fract_x
_atom_site_fract_y
_atom_site_fract_z
_atom_site_U_iso_or_equiv
_atom_site_adp_type
_atom_site_occupancy
_atom_site_site_symmetry_order
_atom_site_calc_flag
_atom_site_refinement_flags_posn
_atom_site_refinement_flags_adp
_atom_site_refinement_flags_occupancy
_atom_site_disorder_assembly
_atom_site_disorder_group
Li1 Li 0.608(2) 0.1827(16) 0.6234(16) 0.031(7) Uani 1 1 d . . . . .
Li2 Li 0.166(2) 0.0110(16) 0.6018(14) 0.023(6) Uani 1 1 d . . . . .
Pb1 Pb 0.5000 0.00620(6) 0.2500 0.0497(3) Uani 1 2 d S T P . .
Pb2 Pb 0.48420(6) 0.11087(4) 0.11789(4) 0.0374(2) Uani 1 1 d . . . . .
Pb3 Pb 0.35603(5) 0.24235(4) 0.17870(4) 0.03663(19) Uani 1 1 d . . . . .
Pb4 Pb 0.32877(6) 0.11245(5) 0.29090(6) 0.0549(3) Uani 1 1 d . . . . .
Pb5 Pb 0.42700(6) 0.27234(4) 0.33180(5) 0.0442(2) Uani 1 1 d . . . . .
Pt Pt 0.5000 0.16379(11) 0.2500 0.0163(7) Uani 0.426(4) 2 d S T P . .
N1 N 0.4896(11) 0.1289(8) 0.5843(8) 0.032(4) Uani 1 1 d . . . . .
H1C H 0.5081 0.1034 0.5448 0.038 Uiso 1 1 calc R U . . .
H1D H 0.4737 0.0925 0.6165 0.038 Uiso 1 1 calc R U . . .
C1 C 0.4036(13) 0.1681(9) 0.5659(11) 0.033(5) Uani 1 1 d . . . . .
H1A H 0.4157 0.2007 0.5241 0.040 Uiso 1 1 calc R U . . .
H1B H 0.3863 0.2025 0.6053 0.040 Uiso 1 1 calc R U . . .
C2 C 0.3223(13) 0.1176(11) 0.5502(10) 0.036(5) Uani 1 1 d . . . . .
H2A H 0.2694 0.1499 0.5342 0.044 Uiso 1 1 calc R U . . .
H2B H 0.3395 0.0832 0.5107 0.044 Uiso 1 1 calc R U . . .
N2 N 0.2902(11) 0.0703(9) 0.6099(8) 0.035(4) Uani 1 1 d . . . . .
H2C H 0.2857 0.1014 0.6482 0.042 Uiso 1 1 calc R U . . .
H2D H 0.3361 0.0356 0.6193 0.042 Uiso 1 1 calc R U . . .
N3 N 0.6302(11) 0.2794(9) 0.5579(8) 0.036(4) Uani 1 1 d . . . . .
H3C H 0.6872 0.3001 0.5681 0.043 Uiso 1 1 calc R U . . .
H3D H 0.6311 0.2640 0.5121 0.043 Uiso 1 1 calc R U . . .
C3 C 0.5581(15) 0.3382(11) 0.5666(11) 0.041(5) Uani 1 1 d . . . . .
H3A H 0.5485 0.3474 0.6177 0.049 Uiso 1 1 calc R U . . .
H3B H 0.4984 0.3186 0.5471 0.049 Uiso 1 1 calc R U . . .
C4 C 0.5809(16) 0.4144(10) 0.5312(10) 0.038(5) Uani 1 1 d . . . . .
H4A H 0.5348 0.4529 0.5474 0.045 Uiso 1 1 calc R U . . .
H4B H 0.6435 0.4313 0.5476 0.045 Uiso 1 1 calc R U . . .
N4 N 0.5811(10) 0.4141(8) 0.4530(7) 0.025(3) Uani 1 1 d . . . . .
H4C H 0.5212 0.4227 0.4386 0.030 Uiso 1 1 calc R U . . .
H4D H 0.5964 0.3658 0.4389 0.030 Uiso 1 1 calc R U . . .
N5 N 0.7128(11) 0.1014(9) 0.6108(9) 0.037(4) Uani 1 1 d . . . . .
H5C H 0.7671 0.1215 0.6279 0.044 Uiso 1 1 calc R U . . .
H5D H 0.6982 0.0602 0.6380 0.044 Uiso 1 1 calc R U . . .
C5 C 0.7306(14) 0.0742(10) 0.5386(10) 0.033(4) Uani 1 1 d . . . . .
H5A H 0.6701 0.0672 0.5138 0.039 Uiso 1 1 calc R U . . .
H5B H 0.7626 0.0239 0.5405 0.039 Uiso 1 1 calc R U . . .
C6 C 0.7894(15) 0.1293(11) 0.4991(10) 0.037(5) Uani 1 1 d . . . . .
H6A H 0.8502 0.1357 0.5236 0.045 Uiso 1 1 calc R U . . .
H6B H 0.7579 0.1798 0.4979 0.045 Uiso 1 1 calc R U . . .
N6 N 0.8064(11) 0.1024(9) 0.4255(8) 0.034(4) Uani 1 1 d . . . . .
H6C H 0.8555 0.1304 0.4088 0.040 Uiso 1 1 calc R U . . .
H6D H 0.7554 0.1168 0.3999 0.040 Uiso 1 1 calc R U . . .
N7 N 0.6015(11) 0.2104(8) 0.7270(8) 0.033(4) Uani 1 1 d . . . . .
H7C H 0.5787 0.1679 0.7489 0.039 Uiso 1 1 calc R U . . .
H7D H 0.6623 0.2147 0.7411 0.039 Uiso 1 1 calc R U . . .
C7 C 0.5523(11) 0.2757(10) 0.7607(10) 0.029(4) Uani 1 1 d . . . . .
H7A H 0.5818 0.3244 0.7458 0.035 Uiso 1 1 calc R U . . .
H7B H 0.5577 0.2716 0.8126 0.035 Uiso 1 1 calc R U . . .
N8 N 0.1192(11) 0.0128(10) 0.7042(8) 0.037(4) Uani 1 1 d . . . . .
H8C H 0.1481 -0.0254 0.7285 0.045 Uiso 1 1 calc R U . . .
H8D H 0.1363 0.0581 0.7242 0.045 Uiso 1 1 calc R U . . .
C8 C 0.0168(14) 0.0036(11) 0.7115(8) 0.036(5) Uani 1 1 d . . . . .
H8A H -0.0022 -0.0453 0.6891 0.043 Uiso 1 1 calc R U . . .
H8B H -0.0149 0.0457 0.6859 0.043 Uiso 1 1 calc R U . . .

loop_
_atom_site_aniso_label
_atom_site_aniso_U_11
_atom_site_aniso_U_22
_atom_site_aniso_U_33
_atom_site_aniso_U_23
_atom_site_aniso_U_13
_atom_site_aniso_U_12
Li1 0.049(19) 0.023(15) 0.020(15) 0.011(12) 0.005(14) 0.013(14)
Li2 0.026(15) 0.024(14) 0.019(15) 0.007(12) 0.000(12) 0.004(12)
Pb1 0.0999(10) 0.0224(5) 0.0269(6) 0.000 0.0010(7) 0.000
Pb2 0.0490(5) 0.0405(4) 0.0226(3) -0.0002(3) -0.0054(4) -0.0014(4)
Pb3 0.0303(4) 0.0403(4) 0.0392(4) 0.0092(3) -0.0064(4) 0.0062(3)
Pb4 0.0370(4) 0.0499(5) 0.0777(7) 0.0274(5) -0.0144(4) -0.0138(4)
Pb5 0.0425(4) 0.0370(4) 0.0532(5) -0.0157(4) -0.0067(4) 0.0070(4)
Pt 0.0196(12) 0.0171(11) 0.0123(11) 0.000 -0.0009(9) 0.000
N1 0.035(9) 0.033(8) 0.027(8) 0.000(7) -0.004(7) -0.014(7)
C1 0.033(10) 0.016(8) 0.050(13) 0.002(8) 0.007(10) 0.000(8)
C2 0.030(10) 0.045(12) 0.034(11) 0.022(9) -0.004(9) -0.003(9)
N2 0.030(9) 0.046(10) 0.030(9) 0.007(8) 0.006(7) 0.009(7)
N3 0.035(9) 0.047(10) 0.026(9) 0.007(7) 0.011(8) 0.007(8)
C3 0.047(13) 0.041(12) 0.033(11) -0.002(9) 0.005(10) -0.013(10)
C4 0.060(13) 0.027(9) 0.025(10) 0.002(8) 0.021(10) 0.001(9)
N4 0.030(8) 0.023(7) 0.023(8) 0.000(6) 0.017(7) 0.002(6)
N5 0.032(9) 0.029(8) 0.051(11) 0.003(8) -0.004(8) 0.015(7)
C5 0.034(11) 0.030(10) 0.033(11) 0.005(8) 0.007(9) -0.003(8)
C6 0.044(12) 0.046(12) 0.021(10) -0.007(9) 0.000(9) -0.005(10)
N6 0.037(9) 0.036(9) 0.027(9) 0.004(7) 0.007(7) -0.011(7)
N7 0.041(9) 0.036(9) 0.021(8) 0.002(7) 0.006(7) 0.001(7)
C7 0.020(9) 0.036(10) 0.032(11) 0.015(8) 0.000(8) -0.002(7)
N8 0.046(10) 0.043(10) 0.023(8) -0.001(7) 0.005(8) 0.002(8)
C8 0.055(13) 0.038(10) 0.014(9) 0.011(8) -0.001(10) 0.008(10)

loop_
_atom_type_symbol
_atom_type_description
_atom_type_scat_dispersion_real
_atom_type_scat_dispersion_imag
_atom_type_scat_source
C C 0.0033 0.0016 'International Tables Vol C Tables 4.2.6.8 and 6.1.1.4'
H H 0.0000 0.0000 'International Tables Vol C Tables 4.2.6.8 and 6.1.1.4'
N N 0.0061 0.0033 'International Tables Vol C Tables 4.2.6.8 and 6.1.1.4'
Li Li -0.0003 0.0001 'International Tables Vol C Tables 4.2.6.8 and 6.1.1.4'
Pt Pt -1.7033 8.3905 'International Tables Vol C Tables 4.2.6.8 and 6.1.1.4'
Pb Pb -3.3944 10.1111 'International Tables Vol C Tables 4.2.6.8 and 6.1.1.4'

loop_
_geom_angle_atom_site_label_1
_geom_angle_atom_site_label_2
_geom_angle_atom_site_label_3
_geom_angle
_geom_angle_site_symmetry_1
_geom_angle_site_symmetry_3
_geom_angle_publ_flag
N7 Li1 N1 114.9(16) . . ?
N7 Li1 N5 107.9(15) . . ?
N1 Li1 N5 103.7(14) . . ?
N7 Li1 N3 112.6(15) . . ?
N1 Li1 N3 105.9(15) . . ?
N5 Li1 N3 111.6(15) . . ?
N8 Li2 N2 101.7(14) . . ?
N8 Li2 N4 105.9(14) . 4_456 ?
N2 Li2 N4 103.0(13) . 4_456 ?
N8 Li2 N6 108.1(13) . 5_656 ?
N2 Li2 N6 109.6(14) . 5_656 ?
N4 Li2 N6 125.9(15) 4_456 5_656 ?
Pt Pb1 Pb2 54.01(2) . . ?
Pt Pb1 Pb2 54.01(2) . 3_655 ?
Pb2 Pb1 Pb2 108.02(4) . 3_655 ?
Pt Pb1 Pb4 54.11(2) . 3_655 ?
Pb2 Pb1 Pb4 60.92(3) . 3_655 ?
Pb2 Pb1 Pb4 78.29(3) 3_655 3_655 ?
Pt Pb1 Pb4 54.11(2) . . ?
Pb2 Pb1 Pb4 78.29(3) . . ?
Pb2 Pb1 Pb4 60.92(3) 3_655 . ?
Pb4 Pb1 Pb4 108.22(4) 3_655 . ?
Pt Pb1 Pb3 30.821(11) . 3_655 ?
Pb2 Pb1 Pb3 75.72(3) . 3_655 ?
Pb2 Pb1 Pb3 40.30(2) 3_655 3_655 ?
Pb4 Pb1 Pb3 40.11(2) 3_655 3_655 ?
Pb4 Pb1 Pb3 76.00(3) . 3_655 ?
Pt Pb1 Pb3 30.821(11) . . ?
Pb2 Pb1 Pb3 40.30(2) . . ?
Pb2 Pb1 Pb3 75.72(3) 3_655 . ?
Pb4 Pb1 Pb3 76.00(3) 3_655 . ?
Pb4 Pb1 Pb3 40.11(2) . . ?
Pb3 Pb1 Pb3 61.64(2) 3_655 . ?
Pt Pb2 Pb1 56.16(4) . . ?
Pt Pb2 Pb3 57.04(3) . . ?
Pb1 Pb2 Pb3 100.08(3) . . ?
Pt Pb2 Pb4 54.40(2) . 3_655 ?
Pb1 Pb2 Pb4 60.39(3) . 3_655 ?
Pb3 Pb2 Pb4 106.35(3) . 3_655 ?
Pt Pb2 Pb5 52.47(4) . 3_655 ?
Pb1 Pb2 Pb5 104.24(3) . 3_655 ?
Pb3 Pb2 Pb5 59.00(3) . 3_655 ?
Pb4 Pb2 Pb5 60.22(3) 3_655 3_655 ?
Pt Pb2 Pb4 43.13(2) . . ?
Pb1 Pb2 Pb4 51.472(19) . . ?
Pb3 Pb2 Pb4 50.74(2) . . ?
Pb4 Pb2 Pb4 91.10(3) 3_655 . ?
Pb5 Pb2 Pb4 88.22(3) 3_655 . ?
Pt Pb3 Pb5 52.98(3) . . ?
Pt Pb3 Pb4 53.99(3) . . ?
Pb5 Pb3 Pb4 61.95(3) . . ?
Pt Pb3 Pb5 52.67(3) . 3_655 ?
Pb5 Pb3 Pb5 73.24(3) . 3_655 ?
Pb4 Pb3 Pb5 106.59(3) . 3_655 ?
Pt Pb3 Pb2 52.99(3) . . ?
Pb5 Pb3 Pb2 105.92(3) . . ?
Pb4 Pb3 Pb2 78.09(3) . . ?
Pb5 Pb3 Pb2 61.79(3) 3_655 . ?
Pt Pb3 Pb1 30.04(4) . . ?
Pb5 Pb3 Pb1 75.11(2) . . ?
Pb4 Pb3 Pb1 40.58(2) . . ?
Pb5 Pb3 Pb1 74.91(2) 3_655 . ?
Pb2 Pb3 Pb1 39.621(16) . . ?
Pt Pb4 Pb3 57.02(3) . . ?
Pt Pb4 Pb1 55.16(4) . . ?
Pb3 Pb4 Pb1 99.31(3) . . ?
Pt Pb4 Pb2 53.36(2) . 3_655 ?
Pb3 Pb4 Pb2 105.75(3) . 3_655 ?
Pb1 Pb4 Pb2 58.69(2) . 3_655 ?
Pt Pb4 Pb5 52.47(4) . . ?
Pb3 Pb4 Pb5 58.81(3) . . ?
Pb1 Pb4 Pb5 103.37(3) . . ?
Pb2 Pb4 Pb5 60.72(3) 3_655 . ?
Pt Pb4 Pb2 42.42(2) . . ?
Pb3 Pb4 Pb2 51.17(2) . . ?
Pb1 Pb4 Pb2 50.24(2) . . ?
Pb2 Pb4 Pb2 88.89(3) 3_655 . ?
Pb5 Pb4 Pb2 87.81(3) . . ?
Pt Pb5 Pb3 57.65(2) . . ?
Pt Pb5 Pb3 57.28(2) . 3_655 ?
Pb3 Pb5 Pb3 103.45(3) . 3_655 ?
Pt Pb5 Pb4 54.01(3) . . ?
Pb3 Pb5 Pb4 59.25(3) . . ?
Pb3 Pb5 Pb4 105.60(3) 3_655 . ?
Pt Pb5 Pb2 52.99(3) . 3_655 ?
Pb3 Pb5 Pb2 104.80(3) . 3_655 ?
Pb3 Pb5 Pb2 59.21(2) 3_655 3_655 ?
Pb4 Pb5 Pb2 59.06(2) . 3_655 ?
Pt Pb5 Pb5 45.40(3) . 3_655 ?
Pb3 Pb5 Pb5 53.71(3) . 3_655 ?
Pb3 Pb5 Pb5 53.05(3) 3_655 3_655 ?
Pb4 Pb5 Pb5 92.44(3) . 3_655 ?
Pb2 Pb5 Pb5 91.52(2) 3_655 3_655 ?
Pb5 Pt Pb5 89.20(7) 3_655 . ?
Pb5 Pt Pb2 74.53(3) 3_655 . ?
Pb5 Pt Pb2 139.25(5) . . ?
Pb5 Pt Pb2 139.25(5) 3_655 3_655 ?
Pb5 Pt Pb2 74.53(3) . 3_655 ?
Pb2 Pt Pb2 139.67(8) . 3_655 ?
Pb5 Pt Pb4 73.52(3) 3_655 3_655 ?
Pb5 Pt Pb4 138.90(5) . 3_655 ?
Pb2 Pt Pb4 72.24(3) . 3_655 ?
Pb2 Pt Pb4 94.45(4) 3_655 3_655 ?
Pb5 Pt Pb4 138.90(5) 3_655 . ?
Pb5 Pt Pb4 73.52(3) . . ?
Pb2 Pt Pb4 94.45(4) . . ?
Pb2 Pt Pb4 72.24(3) 3_655 . ?
Pb4 Pt Pb4 141.46(9) 3_655 . ?
Pb5 Pt Pb1 135.40(3) 3_655 . ?
Pb5 Pt Pb1 135.40(3) . . ?
Pb2 Pt Pb1 69.84(4) . . ?
Pb2 Pt Pb1 69.84(4) 3_655 . ?
Pb4 Pt Pb1 70.73(4) 3_655 . ?
Pb4 Pt Pb1 70.73(4) . . ?
Pb5 Pt Pb3 69.37(4) 3_655 3_655 ?
Pb5 Pt Pb3 70.05(4) . 3_655 ?
Pb2 Pt Pb3 132.70(3) . 3_655 ?
Pb2 Pt Pb3 69.97(2) 3_655 3_655 ?
Pb4 Pt Pb3 68.99(2) 3_655 3_655 ?
Pb4 Pt Pb3 132.84(3) . 3_655 ?
Pb1 Pt Pb3 119.14(4) . 3_655 ?
Pb5 Pt Pb3 70.05(4) 3_655 . ?
Pb5 Pt Pb3 69.37(4) . . ?
Pb2 Pt Pb3 69.97(2) . . ?
Pb2 Pt Pb3 132.70(3) 3_655 . ?
Pb4 Pt Pb3 132.84(3) 3_655 . ?
Pb4 Pt Pb3 68.99(2) . . ?
Pb1 Pt Pb3 119.14(4) . . ?
Pb3 Pt Pb3 121.71(7) 3_655 . ?
C1 N1 Li1 124.2(13) . . ?
C1 N1 H1C 106.3 . . ?
Li1 N1 H1C 106.3 . . ?
C1 N1 H1D 106.3 . . ?
Li1 N1 H1D 106.3 . . ?
H1C N1 H1D 106.4 . . ?
N1 C1 C2 115.4(14) . . ?
N1 C1 H1A 108.4 . . ?
C2 C1 H1A 108.4 . . ?
N1 C1 H1B 108.4 . . ?
C2 C1 H1B 108.4 . . ?
H1A C1 H1B 107.5 . . ?
N2 C2 C1 114.9(16) . . ?
N2 C2 H2A 108.5 . . ?
C1 C2 H2A 108.5 . . ?
N2 C2 H2B 108.5 . . ?
C1 C2 H2B 108.5 . . ?
H2A C2 H2B 107.5 . . ?
C2 N2 Li2 119.5(14) . . ?
C2 N2 H2C 107.4 . . ?
Li2 N2 H2C 107.4 . . ?
C2 N2 H2D 107.4 . . ?
Li2 N2 H2D 107.4 . . ?
H2C N2 H2D 107.0 . . ?
C3 N3 Li1 112.8(14) . . ?
C3 N3 H3C 109.0 . . ?
Li1 N3 H3C 109.0 . . ?
C3 N3 H3D 109.0 . . ?
Li1 N3 H3D 109.0 . . ?
H3C N3 H3D 107.8 . . ?
N3 C3 C4 114.3(16) . . ?
N3 C3 H3A 108.7 . . ?
C4 C3 H3A 108.7 . . ?
N3 C3 H3B 108.7 . . ?
C4 C3 H3B 108.7 . . ?
H3A C3 H3B 107.6 . . ?
N4 C4 C3 116.0(16) . . ?
N4 C4 H4A 108.3 . . ?
C3 C4 H4A 108.3 . . ?
N4 C4 H4B 108.3 . . ?
C3 C4 H4B 108.3 . . ?
H4A C4 H4B 107.4 . . ?
C4 N4 Li2 120.1(14) . 4_556 ?
C4 N4 H4C 107.3 . . ?
Li2 N4 H4C 107.3 4_556 . ?
C4 N4 H4D 107.3 . . ?
Li2 N4 H4D 107.3 4_556 . ?
H4C N4 H4D 106.9 . . ?
C5 N5 Li1 116.9(14) . . ?
C5 N5 H5C 108.1 . . ?
Li1 N5 H5C 108.1 . . ?
C5 N5 H5D 108.1 . . ?
Li1 N5 H5D 108.1 . . ?
H5C N5 H5D 107.3 . . ?
N5 C5 C6 111.0(15) . . ?
N5 C5 H5A 109.4 . . ?
C6 C5 H5A 109.4 . . ?
N5 C5 H5B 109.4 . . ?
C6 C5 H5B 109.4 . . ?
H5A C5 H5B 108.0 . . ?
C5 C6 N6 111.2(15) . . ?
C5 C6 H6A 109.4 . . ?
N6 C6 H6A 109.4 . . ?
C5 C6 H6B 109.4 . . ?
N6 C6 H6B 109.4 . . ?
H6A C6 H6B 108.0 . . ?
C6 N6 Li2 124.2(14) . 5_656 ?
C6 N6 H6C 106.3 . . ?
Li2 N6 H6C 106.3 5_656 . ?
C6 N6 H6D 106.3 . . ?
Li2 N6 H6D 106.3 5_656 . ?
H6C N6 H6D 106.4 . . ?
C7 N7 Li1 128.4(14) . . ?
C7 N7 H7C 105.2 . . ?
Li1 N7 H7C 105.2 . . ?
C7 N7 H7D 105.2 . . ?
Li1 N7 H7D 105.2 . . ?
H7C N7 H7D 105.9 . . ?
N7 C7 C7 110.2(13) . 3_656 ?
N7 C7 H7A 109.6 . . ?
C7 C7 H7A 109.6 3_656 . ?
N7 C7 H7B 109.6 . . ?
C7 C7 H7B 109.6 3_656 . ?
H7A C7 H7B 108.1 . . ?
C8 N8 Li2 114.3(14) . . ?
C8 N8 H8C 108.7 . . ?
Li2 N8 H8C 108.7 . . ?
C8 N8 H8D 108.7 . . ?
Li2 N8 H8D 108.7 . . ?
H8C N8 H8D 107.6 . . ?
N8 C8 C8 113(2) . 3_556 ?
N8 C8 H8A 108.9 . . ?
C8 C8 H8A 108.9 3_556 . ?
N8 C8 H8B 108.9 . . ?
C8 C8 H8B 108.9 3_556 . ?
H8A C8 H8B 107.7 . . ?

loop_
_geom_bond_atom_site_label_1
_geom_bond_atom_site_label_2
_geom_bond_distance
_geom_bond_site_symmetry_2
_geom_bond_publ_flag
Li1 N7 2.03(3) . ?
Li1 N1 2.07(4) . ?
Li1 N5 2.08(3) . ?
Li1 N3 2.12(3) . ?
Li2 N8 2.05(3) . ?
Li2 N2 2.05(3) . ?
Li2 N4 2.07(3) 4_456 ?
Li2 N6 2.08(3) 5_656 ?
Pb1 Pt 2.751(2) . ?
Pb1 Pb2 3.1088(10) . ?
Pb1 Pb2 3.1088(10) 3_655 ?
Pb1 Pb4 3.1638(12) 3_655 ?
Pb1 Pb4 3.1638(12) . ?
Pb1 Pb3 4.7996(11) 3_655 ?
Pb1 Pb3 4.7996(11) . ?
Pb2 Pt 2.6795(10) . ?
Pb2 Pb3 3.1527(11) . ?
Pb2 Pb4 3.1801(11) 3_655 ?
Pb2 Pb5 3.2339(11) 3_655 ?
Pb2 Pb4 3.9600(13) . ?
Pb3 Pt 2.8155(12) . ?
Pb3 Pb5 3.1190(12) . ?
Pb3 Pb4 3.1334(12) . ?
Pb3 Pb5 3.1459(11) 3_655 ?
Pb4 Pt 2.7153(11) . ?
Pb4 Pb2 3.1802(11) 3_655 ?
Pb4 Pb5 3.2178(12) . ?
Pb5 Pt 2.6611(15) . ?
Pb5 Pb3 3.1459(11) 3_655 ?
Pb5 Pb2 3.2339(11) 3_655 ?
Pb5 Pb5 3.7369(19) 3_655 ?
Pt Pb5 2.6610(15) 3_655 ?
Pt Pb2 2.6796(10) 3_655 ?
Pt Pb4 2.7152(11) 3_655 ?
Pt Pb3 2.8155(12) 3_655 ?
N1 C1 1.45(2) . ?
N1 H1C 0.9100 . ?
N1 H1D 0.9100 . ?
C1 C2 1.49(2) . ?
C1 H1A 0.9900 . ?
C1 H1B 0.9900 . ?
C2 N2 1.47(2) . ?
C2 H2A 0.9900 . ?
C2 H2B 0.9900 . ?
N2 H2C 0.9100 . ?
N2 H2D 0.9100 . ?
N3 C3 1.46(2) . ?
N3 H3C 0.9100 . ?
N3 H3D 0.9100 . ?
C3 C4 1.52(2) . ?
C3 H3A 0.9900 . ?
C3 H3B 0.9900 . ?
C4 N4 1.48(2) . ?
C4 H4A 0.9900 . ?
C4 H4B 0.9900 . ?
N4 Li2 2.07(3) 4_556 ?
N4 H4C 0.9100 . ?
N4 H4D 0.9100 . ?
N5 C5 1.47(2) . ?
N5 H5C 0.9100 . ?
N5 H5D 0.9100 . ?
C5 C6 1.48(2) . ?
C5 H5A 0.9900 . ?
C5 H5B 0.9900 . ?
C6 N6 1.49(2) . ?
C6 H6A 0.9900 . ?
C6 H6B 0.9900 . ?
N6 Li2 2.08(3) 5_656 ?
N6 H6C 0.9100 . ?
N6 H6D 0.9100 . ?
N7 C7 1.48(2) . ?
N7 H7C 0.9100 . ?
N7 H7D 0.9100 . ?
C7 C7 1.55(3) 3_656 ?
C7 H7A 0.9900 . ?
C7 H7B 0.9900 . ?
N8 C8 1.48(2) . ?
N8 H8C 0.9100 . ?
N8 H8D 0.9100 . ?
C8 C8 1.54(3) 3_556 ?
C8 H8A 0.9900 . ?
C8 H8B 0.9900 . ?
